data_2106102
loop_
_publ_author_name
'Koster, A.S.'
'Schoone, J.C.'

_publ_section_title
;
 Structure of the cubic iron-zinc phase Fe22 Zn78
;
_journal_name_full 'Acta Crystallographica B (24,1968-38,1982)'
_journal_page_first 1905
_journal_page_last 1907
_journal_volume 37
_journal_year 1981
_chemical_formula_sum 'Fe11.68 Zn39.32'
_space_group_IT_number 216
_symmetry_space_group_name_Hall 'F -4 2 3'
_symmetry_space_group_name_H-M 'F -4 3 m'
_cell_angle_alpha 90
_cell_angle_beta 90
_cell_angle_gamma 90
_cell_formula_units_Z 8
_cell_length_a 17.963
_cell_length_b 17.963
_cell_length_c 17.963
_cell_volume 5796.110
_citation_journal_id_ASTM ACBCAR
_cod_data_source_file Koster_ACBCAR_1981_132.cif
_cod_data_source_block Fe11.68Zn39.32
_cod_original_cell_volume 5796.109
_cod_database_code 2106102

loop_
_symmetry_equiv_pos_as_xyz
x,y,z
y,-x,-z
-x,-y,z
-y,x,-z
x,-y,-z
-y,-x,z
-x,y,-z
y,x,z
z,x,y
x,-z,-y
-z,-x,y
-x,z,-y
z,-x,-y
-x,-z,y
-z,x,-y
x,z,y
y,z,x
y,-z,-x
-z,-y,x
-y,z,-x
z,y,x
-y,-z,x
-z,y,-x
z,-y,-x
x,y+1/2,z+1/2
y,-x+1/2,-z+1/2
-x,-y+1/2,z+1/2
-y,x+1/2,-z+1/2
x,-y+1/2,-z+1/2
-y,-x+1/2,z+1/2
-x,y+1/2,-z+1/2
y,x+1/2,z+1/2
z,x+1/2,y+1/2
x,-z+1/2,-y+1/2
-z,-x+1/2,y+1/2
-x,z+1/2,-y+1/2
z,-x+1/2,-y+1/2
-x,-z+1/2,y+1/2
-z,x+1/2,-y+1/2
x,z+1/2,y+1/2
y,z+1/2,x+1/2
y,-z+1/2,-x+1/2
-z,-y+1/2,x+1/2
-y,z+1/2,-x+1/2
z,y+1/2,x+1/2
-y,-z+1/2,x+1/2
-z,y+1/2,-x+1/2
z,-y+1/2,-x+1/2
x+1/2,y,z+1/2
y+1/2,-x,-z+1/2
-x+1/2,-y,z+1/2
-y+1/2,x,-z+1/2
x+1/2,-y,-z+1/2
-y+1/2,-x,z+1/2
-x+1/2,y,-z+1/2
y+1/2,x,z+1/2
z+1/2,x,y+1/2
x+1/2,-z,-y+1/2
-z+1/2,-x,y+1/2
-x+1/2,z,-y+1/2
z+1/2,-x,-y+1/2
-x+1/2,-z,y+1/2
-z+1/2,x,-y+1/2
x+1/2,z,y+1/2
y+1/2,z,x+1/2
y+1/2,-z,-x+1/2
-z+1/2,-y,x+1/2
-y+1/2,z,-x+1/2
z+1/2,y,x+1/2
-y+1/2,-z,x+1/2
-z+1/2,y,-x+1/2
z+1/2,-y,-x+1/2
x+1/2,y+1/2,z
y+1/2,-x+1/2,-z
-x+1/2,-y+1/2,z
-y+1/2,x+1/2,-z
x+1/2,-y+1/2,-z
-y+1/2,-x+1/2,z
-x+1/2,y+1/2,-z
y+1/2,x+1/2,z
z+1/2,x+1/2,y
x+1/2,-z+1/2,-y
-z+1/2,-x+1/2,y
-x+1/2,z+1/2,-y
z+1/2,-x+1/2,-y
-x+1/2,-z+1/2,y
-z+1/2,x+1/2,-y
x+1/2,z+1/2,y
y+1/2,z+1/2,x
y+1/2,-z+1/2,-x
-z+1/2,-y+1/2,x
-y+1/2,z+1/2,-x
z+1/2,y+1/2,x
-y+1/2,-z+1/2,x
-z+1/2,y+1/2,-x
z+1/2,-y+1/2,-x

loop_
_atom_site_label
_atom_site_type_symbol
_atom_site_fract_x
_atom_site_fract_y
_atom_site_fract_z
_atom_site_occupancy
_atom_site_U_iso_or_equiv
Fe1 Fe 0.6014 0.6014 0.6014 1 0.0
Fe6 Fe 0.1615 0 0 1 0.0
Fe5 Fe 0.3317 0.3317 0.3317 0.67 0.0
Zn2 Zn 0.3317 0.3317 0.3317 0.33 0.0
Zn4 Zn 0.394 0 0 1 0.0
Zn3 Zn 0.8097 0.8097 0.8097 1 0.0
Fe4 Fe 0.1986 0.1986 0.1986 0.67 0.0
Zn6 Zn 0.1495 0.1495 0.9643 1 0.0
Zn5 Zn 0.0649 0.25 0.25 1 0.0
Fe2 Fe 0.9527 0.9527 0.9527 1 0.0
Zn7 Zn 0.1425 0.1425 0.4669 1 0.0
Zn1 Zn 0.1986 0.1986 0.1986 0.33 0.0
Fe3 Fe 0.0845 0.0845 0.0845 1 0.0
Zn9 Zn 0.0944 0.0944 0.2285 1 0.0
Zn10 Zn 0.0578 0.0578 0.7268 1 0.0
Zn8 Zn 0.2001 0.2001 0.588 1 0.0
